data_4510996
loop_
_publ_author_name
'Varughese, Sunil'
'Desiraju, Gautam R.'

_publ_section_title
;
 Using Water as a Design Element in Crystal Engineering. Host&#x2212;Guest
 Compounds of Hydrated 3,5-Dihydroxybenzoic Acid
;
_journal_issue 9
_journal_name_full 'Crystal Growth &amp; Design'
_journal_page_first 4184
_journal_paper_doi 10.1021/cg100872w
_journal_volume 10
_journal_year 2010
_chemical_formula_moiety '3(C7 H6 O4), C3 H8 O, 3(H2 O)'
_chemical_formula_sum 'C24 H22 O16'
_chemical_formula_weight 566.42
_chemical_name_common '3,5-Dihydroxybenzoic acid 1-propanol solvate'
_chemical_name_systematic
; 
 ? 
;
_space_group_IT_number 15
_symmetry_cell_setting monoclinic
_symmetry_space_group_name_Hall '-I 2ya'
_symmetry_space_group_name_H-M 'I 1 2/a 1'
_atom_sites_solution_hydrogens geom
_atom_sites_solution_primary direct
_atom_sites_solution_secondary difmap
_audit_creation_method SHELXL-97
_cell_angle_alpha 90.00
_cell_angle_beta 105.19(3)
_cell_angle_gamma 90.00
_cell_formula_units_Z 8
_cell_length_a 22.701(5)
_cell_length_b 9.293(2)
_cell_length_c 26.502(5)
_cell_measurement_reflns_used 1347
_cell_measurement_temperature 150(2)
_cell_measurement_theta_max 46.68
_cell_measurement_theta_min 4.35
_cell_volume 5396(2)
_computing_cell_refinement
;
CrystalClear-SM Expert 2.0 rc14 (Rigaku, 2009)
;
_computing_data_collection
;
CrystalClear-SM Expert 2.0 rc14 (Rigaku, 2009)
;
_computing_data_reduction
;
CrystalClear-SM Expert 2.0 rc14 (Rigaku, 2009)
;
_computing_molecular_graphics 'Material Studio 4.4'
_computing_structure_refinement 'SHELXTL (Sheldrick, 1997)'
_computing_structure_solution 'SHELXTL (Sheldrick, 1990)'
_diffrn_ambient_temperature 150(2)
_diffrn_measured_fraction_theta_full 0.998
_diffrn_measured_fraction_theta_max 0.998
_diffrn_measurement_device_type
;
Rigaku Mercury375R (2x2 bin mode)
;
_diffrn_measurement_method 'profile data from \w-scans'
_diffrn_radiation_monochromator graphite
_diffrn_radiation_source 'fine-focus sealed tube'
_diffrn_radiation_type MoK\a
_diffrn_radiation_wavelength 0.71073
_diffrn_reflns_av_R_equivalents 0.0656
_diffrn_reflns_av_sigmaI/netI 0.0486
_diffrn_reflns_limit_h_max 27
_diffrn_reflns_limit_h_min -27
_diffrn_reflns_limit_k_max 11
_diffrn_reflns_limit_k_min -11
_diffrn_reflns_limit_l_max 31
_diffrn_reflns_limit_l_min -31
_diffrn_reflns_number 21631
_diffrn_reflns_theta_full 25.10
_diffrn_reflns_theta_max 25.10
_diffrn_reflns_theta_min 1.59
_exptl_absorpt_coefficient_mu 0.120
_exptl_absorpt_correction_T_max 0.9857
_exptl_absorpt_correction_T_min 0.9764
_exptl_absorpt_correction_type multi-scan
_exptl_absorpt_process_details 'Jacobson, R. (1998) Private commounication'
_exptl_crystal_colour Colorless
_exptl_crystal_density_diffrn 1.395
_exptl_crystal_density_method 'not measured'
_exptl_crystal_description Blocks
_exptl_crystal_F_000 2352
_exptl_crystal_size_max 0.20
_exptl_crystal_size_mid 0.17
_exptl_crystal_size_min 0.12
_refine_diff_density_max 1.177
_refine_diff_density_min -0.576
_refine_diff_density_rms 0.157
_refine_ls_extinction_method none
_refine_ls_goodness_of_fit_ref 1.057
_refine_ls_hydrogen_treatment mixed
_refine_ls_matrix_type full
_refine_ls_number_parameters 416
_refine_ls_number_reflns 4785
_refine_ls_number_restraints 263
_refine_ls_restrained_S_all 1.030
_refine_ls_R_factor_all 0.0863
_refine_ls_R_factor_gt 0.0740
_refine_ls_shift/su_max 0.000
_refine_ls_shift/su_mean 0.000
_refine_ls_structure_factor_coef Fsqd
_refine_ls_weighting_details 'calc w=1/[\s^2^(Fo^2^)+(0.1371P)^2^+11.0803P] where P=(Fo^2^+2Fc^2^)/3'
_refine_ls_weighting_scheme calc
_refine_ls_wR_factor_gt 0.2152
_refine_ls_wR_factor_ref 0.2365
_reflns_number_gt 4145
_reflns_number_total 4785
_reflns_threshold_expression >2sigma(I)
_cod_data_source_file 11_1-prop.CIF
_cod_data_source_block 11
_cod_depositor_comments
;
The following automatic conversions were performed:

'_symmetry_cell_setting' value 'Monoclinic' changed to 'monoclinic'
according to
/usr/data/users/saulius/automatic-downloads/retrospective/ACS/lib/dictionaries/cif_core.dic
dictionary named 'cif_core.dic' version 2.4.2 from
2011-04-26.

'_exptl_absorpt_correction_type' value 'Multi-scan'
changed to 'multi-scan' according to
/usr/data/users/saulius/automatic-downloads/retrospective/ACS/lib/dictionaries/cif_core.dic
dictionary named 'cif_core.dic' version 2.4.2 from 2011-04-26.

Automatic conversion script
Id: cif_fix_values 2281 2013-09-26 08:29:07Z andrius 
;
_cod_original_sg_symbol_H-M 'I 2/a'
_cod_database_code 4510996

loop_
_symmetry_equiv_pos_as_xyz
'x, y, z'
'-x+1/2, y, -z'
'x+1/2, y+1/2, z+1/2'
'-x+1, y+1/2, -z+1/2'
'-x, -y, -z'
'x-1/2, -y, z'
'-x+1/2, -y+1/2, -z+1/2'
'x, -y+1/2, z+1/2'

loop_
_atom_site_label
_atom_site_type_symbol
_atom_site_fract_x
_atom_site_fract_y
_atom_site_fract_z
_atom_site_U_iso_or_equiv
_atom_site_adp_type
_atom_site_occupancy
_atom_site_symmetry_multiplicity
_atom_site_calc_flag
_atom_site_refinement_flags
_atom_site_disorder_assembly
_atom_site_disorder_group
O4 O 0.7117(2) 0.9011(6) 0.33418(18) 0.102(2) Uani 0.743(7) 1 d PU A 1
O4A O 0.7305(4) 0.7287(10) 0.3241(3) 0.049(3) Uani 0.257(7) 1 d PU A 2
O23 O 0.60361(10) 0.5701(2) 0.17802(8) 0.0462(6) Uani 1 1 d U . .
H23 H 0.6217 0.6412 0.1947 0.069 Uiso 1 1 calc R . .
O25 O 0.59609(9) 0.0586(2) 0.18933(8) 0.0447(6) Uani 1 1 d U . .
H25 H 0.5713 0.0701 0.1599 0.067 Uiso 1 1 calc R . .
O27A O 0.76276(8) 0.44052(19) 0.34307(7) 0.0300(5) Uani 1 1 d U . .
H27 H 0.7901 0.4283 0.3710 0.045 Uiso 1 1 calc R . .
O27B O 0.75959(8) 0.20088(19) 0.34711(7) 0.0291(4) Uani 1 1 d U . .
O33 O 0.54316(9) 0.6482(2) 0.29202(7) 0.0354(5) Uani 1 1 d U . .
H33 H 0.5598 0.7202 0.3091 0.053 Uiso 1 1 calc R . .
O35 O 0.53671(8) 0.13853(19) 0.30477(7) 0.0305(5) Uani 1 1 d U . .
H35 H 0.5081 0.1511 0.2777 0.046 Uiso 1 1 calc R . .
O37A O 0.70726(8) 0.5214(2) 0.45541(7) 0.0333(5) Uani 1 1 d U . .
O37B O 0.70649(8) 0.2810(2) 0.45686(7) 0.0333(5) Uani 1 1 d U . .
O90 O 0.6567(2) 0.8052(3) 0.22456(15) 0.1147(17) Uani 1 1 d DU . .
C1 C 0.7568(13) 0.8921(18) 0.4335(7) 0.355(17) Uani 0.80(2) 1 d PU A 1
C1A C 0.7639(7) 0.855(2) 0.4176(7) 0.035(7) Uiso 0.20(2) 1 d P A 2
C2 C 0.7606(2) 0.8239(7) 0.3653(3) 0.077(3) Uani 0.643(10) 1 d PU A 1
C2A C 0.7126(3) 0.9486(8) 0.3868(3) 0.036(3) Uani 0.357(10) 1 d PU A 1
C3 C 0.8291(3) 0.8170(8) 0.4538(3) 0.095(3) Uani 0.790(11) 1 d PU A 1
C3A C 0.7906(7) 0.9266(17) 0.4717(5) 0.041(5) Uani 0.210(11) 1 d PU A 2
C21 C 0.69178(10) 0.3183(3) 0.27501(9) 0.0235(5) Uani 1 1 d U . .
C22 C 0.67230(11) 0.4480(3) 0.25032(10) 0.0279(6) Uani 1 1 d U . .
H22 H 0.6906 0.5361 0.2645 0.033 Uiso 1 1 calc R . .
C23 C 0.62529(12) 0.4465(3) 0.20419(10) 0.0312(6) Uani 1 1 d U . .
C24 C 0.59872(12) 0.3168(3) 0.18335(10) 0.0339(7) Uani 1 1 d U . .
H24 H 0.5664 0.3163 0.1522 0.041 Uiso 1 1 calc R . .
C25 C 0.61984(12) 0.1890(3) 0.20833(10) 0.0322(6) Uani 1 1 d U . .
C26 C 0.66653(11) 0.1891(3) 0.25436(10) 0.0275(6) Uani 1 1 d U . .
H26 H 0.6809 0.1012 0.2714 0.033 Uiso 1 1 calc R . .
C27 C 0.74115(11) 0.3180(3) 0.32486(9) 0.0217(5) Uani 1 1 d U . .
C31 C 0.63538(10) 0.3986(3) 0.38765(9) 0.0208(5) Uani 1 1 d U . .
C32 C 0.61432(10) 0.5285(3) 0.36303(9) 0.0219(5) Uani 1 1 d U . .
H32 H 0.6325 0.6172 0.3767 0.026 Uiso 1 1 calc R . .
C33 C 0.56635(11) 0.5254(2) 0.31818(9) 0.0225(5) Uani 1 1 d U . .
C34 C 0.53946(11) 0.3964(3) 0.29815(9) 0.0224(5) Uani 1 1 d U . .
H34 H 0.5062 0.3955 0.2676 0.027 Uiso 1 1 calc R . .
C35 C 0.56149(11) 0.2687(3) 0.32306(9) 0.0216(5) Uani 1 1 d U . .
C36 C 0.60990(10) 0.2690(3) 0.36804(9) 0.0215(5) Uani 1 1 d U . .
H36 H 0.6251 0.1812 0.3849 0.026 Uiso 1 1 calc R . .
C37 C 0.68660(11) 0.4007(3) 0.43662(9) 0.0227(5) Uani 1 1 d U . .
H90A H 0.6415(19) 0.885(3) 0.2165(17) 0.073(14) Uiso 1 1 d D . .
O13 O 0.47324(9) 0.0626(2) 0.42174(7) 0.0406(5) Uani 1 1 d U . .
H13 H 0.4504 0.0717 0.3914 0.061 Uiso 1 1 calc R . .
O15 O 0.48516(8) 0.5712(2) 0.40528(7) 0.0327(5) Uani 1 1 d U . .
H15 H 0.5091 0.6398 0.4166 0.049 Uiso 1 1 calc R . .
O17A O 0.64308(10) 0.2002(2) 0.57190(8) 0.0451(6) Uani 1 1 d U . .
H17 H 0.6725 0.2113 0.5985 0.068 Uiso 1 1 calc R . .
O17B O 0.65382(9) 0.4377(2) 0.56666(7) 0.0376(5) Uani 1 1 d U . .
C11 C 0.57606(11) 0.3221(3) 0.50153(9) 0.0252(6) Uani 1 1 d U . .
C12 C 0.54822(11) 0.1915(3) 0.48349(10) 0.0287(6) Uani 1 1 d U . .
H12 H 0.5622 0.1040 0.5011 0.034 Uiso 1 1 calc R . .
C13 C 0.49930(12) 0.1928(3) 0.43887(10) 0.0289(6) Uani 1 1 d U . .
C14 C 0.47872(11) 0.3203(3) 0.41337(10) 0.0294(6) Uani 1 1 d U . .
H14 H 0.4450 0.3199 0.3832 0.035 Uiso 1 1 calc R . .
C15 C 0.50741(11) 0.4483(3) 0.43191(9) 0.0268(6) Uani 1 1 d U . .
C16 C 0.55665(11) 0.4507(3) 0.47615(9) 0.0259(6) Uani 1 1 d U . .
H16 H 0.5765 0.5386 0.4887 0.031 Uiso 1 1 calc R . .
C17 C 0.62800(11) 0.3222(3) 0.54979(10) 0.0261(6) Uani 1 1 d U . .
O91 O 0.54680(11) 0.8110(3) 0.42971(9) 0.0471(6) Uani 1 1 d DU . .
H91A H 0.5191(16) 0.869(4) 0.4316(18) 0.080(15) Uiso 1 1 d D . .
H91B H 0.5624(19) 0.831(5) 0.4052(13) 0.081(15) Uiso 1 1 d D . .
O92 O 0.59311(10) 0.8844(2) 0.34317(8) 0.0377(5) Uani 1 1 d DU . .
H92A H 0.6286(11) 0.894(6) 0.342(2) 0.090(17) Uiso 1 1 d D . .
H92B H 0.5750(16) 0.959(3) 0.3304(15) 0.062(12) Uiso 1 1 d D . .

loop_
_atom_site_aniso_label
_atom_site_aniso_U_11
_atom_site_aniso_U_22
_atom_site_aniso_U_33
_atom_site_aniso_U_23
_atom_site_aniso_U_13
_atom_site_aniso_U_12
O4 0.076(3) 0.154(5) 0.076(3) 0.062(3) 0.020(2) 0.045(3)
O4A 0.057(6) 0.041(5) 0.040(5) -0.003(4) -0.004(4) -0.008(4)
O23 0.0507(13) 0.0420(12) 0.0333(11) 0.0071(9) -0.0116(9) 0.0123(10)
O25 0.0402(11) 0.0421(12) 0.0385(11) -0.0148(10) -0.0132(9) -0.0050(10)
O27A 0.0322(10) 0.0225(10) 0.0262(9) -0.0029(7) -0.0084(7) 0.0016(7)
O27B 0.0294(9) 0.0241(10) 0.0272(9) 0.0030(7) -0.0045(7) -0.0013(7)
O33 0.0441(11) 0.0168(9) 0.0313(10) 0.0035(8) -0.0149(8) -0.0018(8)
O35 0.0357(10) 0.0148(9) 0.0298(10) -0.0005(7) -0.0116(7) -0.0025(7)
O37A 0.0364(10) 0.0265(10) 0.0279(10) -0.0030(7) -0.0079(8) -0.0045(8)
O37B 0.0353(10) 0.0252(10) 0.0294(10) 0.0039(7) -0.0093(8) 0.0049(8)
O90 0.147(3) 0.0468(18) 0.095(3) 0.0100(17) -0.067(2) 0.008(2)
C1 0.58(3) 0.135(11) 0.178(13) 0.090(10) -0.203(17) -0.196(16)
C2 0.032(3) 0.049(4) 0.141(7) 0.027(4) 0.009(3) 0.010(2)
C2A 0.033(4) 0.025(4) 0.049(5) 0.007(3) 0.007(3) -0.006(3)
C3 0.053(3) 0.092(5) 0.114(6) -0.022(4) -0.024(3) 0.008(3)
C3A 0.042(9) 0.045(9) 0.029(8) 0.000(6) -0.001(6) -0.020(6)
C21 0.0195(11) 0.0296(13) 0.0201(12) -0.0020(10) 0.0027(9) 0.0030(10)
C22 0.0283(13) 0.0309(14) 0.0225(12) -0.0020(10) 0.0032(10) 0.0045(11)
C23 0.0290(13) 0.0390(15) 0.0224(12) 0.0016(11) 0.0013(10) 0.0094(11)
C24 0.0256(13) 0.0503(18) 0.0209(13) -0.0062(12) -0.0026(10) 0.0056(12)
C25 0.0257(13) 0.0413(16) 0.0256(13) -0.0107(11) -0.0003(10) 0.0005(11)
C26 0.0252(12) 0.0297(14) 0.0253(13) -0.0041(10) 0.0023(10) 0.0011(10)
C27 0.0218(11) 0.0215(12) 0.0207(12) -0.0030(9) 0.0035(10) -0.0002(9)
C31 0.0210(11) 0.0221(12) 0.0181(11) -0.0007(9) 0.0032(9) -0.0011(9)
C32 0.0240(11) 0.0185(12) 0.0203(11) -0.0006(9) 0.0007(9) -0.0029(9)
C33 0.0270(12) 0.0163(11) 0.0209(11) 0.0008(9) 0.0003(9) 0.0015(9)
C34 0.0245(12) 0.0193(13) 0.0187(11) 0.0011(9) -0.0024(9) 0.0014(9)
C35 0.0248(11) 0.0167(12) 0.0217(11) -0.0028(9) 0.0033(9) -0.0023(9)
C36 0.0228(11) 0.0193(12) 0.0207(11) 0.0018(9) 0.0027(9) 0.0036(9)
C37 0.0238(12) 0.0224(13) 0.0203(12) -0.0001(9) 0.0026(9) 0.0011(9)
O13 0.0435(11) 0.0404(12) 0.0281(10) -0.0035(9) -0.0079(8) -0.0106(9)
O15 0.0283(9) 0.0384(11) 0.0265(9) 0.0099(8) -0.0016(7) 0.0031(8)
O17A 0.0480(12) 0.0403(12) 0.0311(11) 0.0090(9) -0.0178(9) -0.0027(10)
O17B 0.0346(10) 0.0379(12) 0.0309(10) 0.0013(9) -0.0080(8) -0.0079(9)
C11 0.0231(12) 0.0338(14) 0.0171(11) 0.0019(10) 0.0025(9) -0.0026(10)
C12 0.0287(13) 0.0347(15) 0.0201(12) 0.0023(10) 0.0015(10) -0.0022(11)
C13 0.0280(13) 0.0364(15) 0.0199(12) 0.0000(10) 0.0017(10) -0.0057(11)
C14 0.0231(12) 0.0434(16) 0.0180(12) 0.0011(11) -0.0011(9) -0.0024(11)
C15 0.0221(11) 0.0374(15) 0.0200(11) 0.0065(10) 0.0039(9) 0.0038(10)
C16 0.0223(12) 0.0343(14) 0.0196(12) 0.0015(10) 0.0028(9) -0.0010(11)
C17 0.0249(12) 0.0281(14) 0.0221(12) 0.0032(10) 0.0007(10) -0.0020(10)
O91 0.0421(13) 0.0481(14) 0.0472(14) 0.0030(11) 0.0048(11) -0.0016(11)
O92 0.0421(12) 0.0192(10) 0.0427(12) 0.0028(8) -0.0051(9) -0.0008(9)

loop_
_atom_type_symbol
_atom_type_description
_atom_type_scat_dispersion_real
_atom_type_scat_dispersion_imag
_atom_type_scat_source
C C 0.0033 0.0016 'International Tables Vol C Tables 4.2.6.8 and 6.1.1.4'
H H 0.0000 0.0000 'International Tables Vol C Tables 4.2.6.8 and 6.1.1.4'
O O 0.0106 0.0060 'International Tables Vol C Tables 4.2.6.8 and 6.1.1.4'

loop_
_geom_angle_atom_site_label_1
_geom_angle_atom_site_label_2
_geom_angle_atom_site_label_3
_geom_angle
C2 O4 C2A 77.3(5)
C2A C1 C3 142(2)
C2A C1 C2 61.3(9)
C3 C1 C2 83.6(16)
O4 C2 C2A 52.9(4)
O4 C2 C1 99.3(9)
C2A C2 C1 46.4(8)
O4 C2A C1 122.1(15)
O4 C2A C2 49.8(4)
C1 C2A C2 72.3(14)
C26 C21 C22 121.4(2)
C26 C21 C27 119.2(2)
C22 C21 C27 119.5(2)
C21 C22 C23 118.7(2)
O23 C23 C24 117.7(2)
O23 C23 C22 121.8(3)
C24 C23 C22 120.5(3)
C25 C24 C23 119.5(2)
O25 C25 C24 122.1(2)
O25 C25 C26 117.4(3)
C24 C25 C26 120.5(3)
C21 C26 C25 119.4(2)
O27B C27 O27A 123.0(2)
O27B C27 C21 119.8(2)
O27A C27 C21 117.1(2)
C36 C31 C32 121.4(2)
C36 C31 C37 119.4(2)
C32 C31 C37 119.1(2)
C33 C32 C31 118.6(2)
O33 C33 C32 122.0(2)
O33 C33 C34 117.1(2)
C32 C33 C34 121.0(2)
C35 C34 C33 119.3(2)
O35 C35 C34 121.6(2)
O35 C35 C36 117.6(2)
C34 C35 C36 120.8(2)
C31 C36 C35 118.9(2)
O37B C37 O37A 123.9(2)
O37B C37 C31 117.7(2)
O37A C37 C31 118.4(2)
C16 C11 C12 121.8(2)
C16 C11 C17 119.6(2)
C12 C11 C17 118.6(2)
C11 C12 C13 118.2(2)
O13 C13 C14 122.2(2)
O13 C13 C12 116.8(2)
C14 C13 C12 121.0(2)
C13 C14 C15 119.7(2)
O15 C15 C14 117.3(2)
O15 C15 C16 121.8(2)
C14 C15 C16 120.8(2)
C11 C16 C15 118.6(2)
O17B C17 O17A 123.6(2)
O17B C17 C11 119.9(2)
O17A C17 C11 116.5(2)

loop_
_geom_bond_atom_site_label_1
_geom_bond_atom_site_label_2
_geom_bond_distance
O4 C2 1.395(7)
O4 C2A 1.457(10)
O23 C23 1.365(3)
O25 C25 1.367(3)
O27A C27 1.283(3)
O27B C27 1.257(3)
O33 C33 1.367(3)
O35 C35 1.368(3)
O37A C37 1.267(3)
O37B C37 1.266(3)
C1 C2A 1.471(16)
C1 C3 1.73(3)
C1 C2 1.94(3)
C1A C3A 1.55(2)
C2 C2A 1.782(11)
C21 C26 1.380(4)
C21 C22 1.387(4)
C21 C27 1.492(3)
C22 C23 1.396(4)
C23 C24 1.395(4)
C24 C25 1.383(4)
C25 C26 1.391(4)
C31 C36 1.378(3)
C31 C32 1.396(3)
C31 C37 1.499(3)
C32 C33 1.386(3)
C33 C34 1.387(3)
C34 C35 1.386(3)
C35 C36 1.394(3)
O13 C13 1.371(3)
O15 C15 1.368(3)
O17A C17 1.281(3)
O17B C17 1.248(3)
C11 C16 1.385(4)
C11 C12 1.394(4)
C11 C17 1.495(3)
C12 C13 1.394(3)
C13 C14 1.383(4)
C14 C15 1.383(4)
C15 C16 1.392(3)
